data_4504007
loop_
_publ_author_name
'Matsumoto, Akikazu'
'Furukawa, Daisuke'
'Mori, Yutaka'
'Tanaka, Toshihiro'
'Oka, Kunio'

_publ_section_title
;
 Change in Crystal Structure and Polymerization Reactivity for the
 Solid-State Polymerization of Muconic Esters
;
_journal_issue 6
_journal_name_full 'Crystal Growth &amp; Design'
_journal_page_first 1078
_journal_paper_doi 10.1021/cg0606444
_journal_volume 7
_journal_year 2007
_chemical_formula_moiety 'C20 H14 F4 O4 '
_chemical_formula_sum 'C20 H14 F4 O4'
_chemical_formula_weight 394.31
_chemical_name_systematic
; 
 ? 
;
_space_group_IT_number 14
_symmetry_cell_setting monoclinic
_symmetry_space_group_name_Hall '-P 2yn'
_symmetry_space_group_name_H-M 'P 1 21/n 1'
_atom_sites_solution_hydrogens geom
_atom_sites_solution_primary direct
_atom_sites_solution_secondary difmap
_audit_creation_method SHELXL-97
_cell_angle_alpha 90.00
_cell_angle_beta 96.14(3)
_cell_angle_gamma 90.00
_cell_formula_units_Z 2
_cell_length_a 4.177(3)
_cell_length_b 12.580(10)
_cell_length_c 16.677(10)
_cell_measurement_reflns_used 2518
_cell_measurement_temperature 296(2)
_cell_measurement_theta_max 26.8
_cell_measurement_theta_min 4.1
_cell_volume 871.3(11)
_computing_cell_refinement PROCESS-AUTO
_computing_data_collection PROCESS-AUTO
_computing_data_reduction CrystalStructure
_computing_publication_material 'CrystalStructure 3.7.0'
_computing_structure_refinement 'SHELXL-97 (Sheldrick, 1997)'
_computing_structure_solution SIR92
_diffrn_ambient_temperature 296(2)
_diffrn_detector_area_resol_mean 10.00
_diffrn_measured_fraction_theta_full 0.993
_diffrn_measured_fraction_theta_max 0.993
_diffrn_measurement_device_type 'Rigaku RAXIS-RAPID'
_diffrn_measurement_method \w
_diffrn_radiation_monochromator graphite
_diffrn_radiation_source 'fine-focus sealed tube'
_diffrn_radiation_type MoK\a
_diffrn_radiation_wavelength 0.71075
_diffrn_reflns_av_R_equivalents 0.0548
_diffrn_reflns_av_sigmaI/netI 0.0442
_diffrn_reflns_limit_h_max 5
_diffrn_reflns_limit_h_min -5
_diffrn_reflns_limit_k_max 16
_diffrn_reflns_limit_k_min -16
_diffrn_reflns_limit_l_max 21
_diffrn_reflns_limit_l_min -21
_diffrn_reflns_number 7949
_diffrn_reflns_theta_full 27.42
_diffrn_reflns_theta_max 27.42
_diffrn_reflns_theta_min 3.24
_exptl_absorpt_coefficient_mu 0.132
_exptl_absorpt_correction_T_max 0.9869
_exptl_absorpt_correction_T_min 0.9430
_exptl_absorpt_correction_type none
_exptl_crystal_colour colorless
_exptl_crystal_density_diffrn 1.503
_exptl_crystal_density_method 'not measured'
_exptl_crystal_description needle
_exptl_crystal_F_000 404
_exptl_crystal_size_max 0.45
_exptl_crystal_size_mid 0.20
_exptl_crystal_size_min 0.10
_refine_diff_density_max 0.149
_refine_diff_density_min -0.149
_refine_diff_density_rms 0.030
_refine_ls_extinction_method none
_refine_ls_goodness_of_fit_ref 0.981
_refine_ls_hydrogen_treatment constr
_refine_ls_matrix_type full
_refine_ls_number_parameters 128
_refine_ls_number_reflns 1976
_refine_ls_number_restraints 0
_refine_ls_restrained_S_all 0.981
_refine_ls_R_factor_all 0.0861
_refine_ls_R_factor_gt 0.0401
_refine_ls_shift/su_max 0.000
_refine_ls_shift/su_mean 0.000
_refine_ls_structure_factor_coef Fsqd
_refine_ls_weighting_details 'calc w=1/[\s^2^(Fo^2^)+(0.0468P)^2^+0.0000P] where P=(Fo^2^+2Fc^2^)/3'
_refine_ls_weighting_scheme calc
_refine_ls_wR_factor_gt 0.0864
_refine_ls_wR_factor_ref 0.0978
_reflns_number_gt 1167
_reflns_number_total 1976
_reflns_threshold_expression >2sigma(I)
_cod_data_source_file cg0606444si20070319_010959.cif
_cod_data_source_block 26F2
_cod_original_cell_volume 871.3(10)
_cod_database_code 4504007

loop_
_symmetry_equiv_pos_as_xyz
'x, y, z'
'-x+1/2, y+1/2, -z+1/2'
'-x, -y, -z'
'x-1/2, -y-1/2, z-1/2'

loop_
_atom_site_label
_atom_site_type_symbol
_atom_site_fract_x
_atom_site_fract_y
_atom_site_fract_z
_atom_site_U_iso_or_equiv
_atom_site_adp_type
_atom_site_occupancy
_atom_site_symmetry_multiplicity
_atom_site_calc_flag
_atom_site_refinement_flags
F6 F 0.7864(3) 0.25222(8) 0.18519(6) 0.0792(4) Uani 1 1 d .
F10 F 0.2979(3) -0.05063(8) 0.27982(7) 0.0802(4) Uani 1 1 d .
O1 O 0.4574(3) 0.25237(9) 0.45015(7) 0.0711(4) Uani 1 1 d .
O2 O 0.6587(3) 0.12475(9) 0.37824(6) 0.0523(3) Uani 1 1 d .
C1 C 0.6243(4) 0.17537(12) 0.44746(9) 0.0467(4) Uani 1 1 d .
C2 C 0.8058(4) 0.12970(13) 0.52006(9) 0.0558(5) Uani 1 1 d .
H2 H 0.8032 0.1704 0.5665 0.067 Uiso 1 1 calc R
C3 C 0.9733(4) 0.03934(12) 0.52996(9) 0.0514(4) Uani 1 1 d .
H3 H 1.0671 0.0255 0.5820 0.062 Uiso 1 1 calc R
C4 C 0.4561(4) 0.16406(14) 0.30795(8) 0.0525(4) Uani 1 1 d .
H4A H 0.4936 0.2394 0.3007 0.063 Uiso 1 1 calc R
H4B H 0.2307 0.1539 0.3151 0.063 Uiso 1 1 calc R
C5 C 0.5397(3) 0.10334(12) 0.23597(8) 0.0419(4) Uani 1 1 d .
C6 C 0.6976(4) 0.14863(13) 0.17618(9) 0.0501(4) Uani 1 1 d .
C7 C 0.7692(4) 0.09582(15) 0.10846(9) 0.0594(5) Uani 1 1 d .
H7 H 0.8730 0.1302 0.0692 0.071 Uiso 1 1 calc R
C8 C 0.6830(4) -0.00953(15) 0.10030(10) 0.0601(5) Uani 1 1 d .
H8 H 0.7317 -0.0471 0.0551 0.072 Uiso 1 1 calc R
C9 C 0.5264(4) -0.05999(13) 0.15771(10) 0.0591(5) Uani 1 1 d .
H9 H 0.4683 -0.1312 0.1522 0.071 Uiso 1 1 calc R
C10 C 0.4584(4) -0.00243(13) 0.22328(9) 0.0492(4) Uani 1 1 d .

loop_
_atom_site_aniso_label
_atom_site_aniso_U_11
_atom_site_aniso_U_22
_atom_site_aniso_U_33
_atom_site_aniso_U_23
_atom_site_aniso_U_13
_atom_site_aniso_U_12
F6 0.1141(9) 0.0543(7) 0.0695(7) 0.0034(5) 0.0110(6) -0.0243(6)
F10 0.0939(8) 0.0695(8) 0.0818(7) 0.0167(6) 0.0302(7) -0.0106(6)
O1 0.1067(10) 0.0595(8) 0.0482(7) -0.0004(6) 0.0127(7) 0.0329(7)
O2 0.0638(7) 0.0592(7) 0.0327(5) -0.0026(5) -0.0001(5) 0.0199(6)
C1 0.0596(10) 0.0426(9) 0.0388(8) 0.0001(7) 0.0098(7) 0.0024(8)
C2 0.0798(13) 0.0527(10) 0.0343(8) -0.0066(7) 0.0027(8) 0.0110(9)
C3 0.0682(11) 0.0523(10) 0.0325(7) 0.0010(7) -0.0003(7) 0.0046(9)
C4 0.0606(11) 0.0580(10) 0.0378(8) 0.0025(7) 0.0007(8) 0.0167(9)
C5 0.0455(9) 0.0448(9) 0.0339(7) 0.0040(6) -0.0027(7) 0.0075(7)
C6 0.0591(11) 0.0458(10) 0.0435(9) 0.0035(7) -0.0030(8) -0.0042(8)
C7 0.0685(12) 0.0723(13) 0.0380(9) 0.0076(8) 0.0089(8) -0.0023(10)
C8 0.0709(12) 0.0675(12) 0.0406(9) -0.0076(8) -0.0003(8) 0.0114(10)
C9 0.0707(12) 0.0434(10) 0.0607(11) -0.0048(8) -0.0043(9) -0.0017(9)
C10 0.0517(9) 0.0508(10) 0.0450(9) 0.0103(8) 0.0045(8) 0.0012(8)

loop_
_atom_type_symbol
_atom_type_description
_atom_type_scat_dispersion_real
_atom_type_scat_dispersion_imag
_atom_type_scat_source
C C 0.0033 0.0016 'International Tables Vol C Tables 4.2.6.8 and 6.1.1.4'
H H 0.0000 0.0000 'International Tables Vol C Tables 4.2.6.8 and 6.1.1.4'
O O 0.0106 0.0060 'International Tables Vol C Tables 4.2.6.8 and 6.1.1.4'
F F 0.0171 0.0103 'International Tables Vol C Tables 4.2.6.8 and 6.1.1.4'

loop_
_geom_angle_atom_site_label_1
_geom_angle_atom_site_label_2
_geom_angle_atom_site_label_3
_geom_angle
_geom_angle_site_symmetry_1
_geom_angle_site_symmetry_3
C1 O2 C4 115.17(12) . .
O1 C1 O2 122.25(15) . .
O1 C1 C2 122.33(14) . .
O2 C1 C2 115.42(14) . .
C3 C2 C1 130.51(14) . .
C3 C2 H2 114.7 . .
C1 C2 H2 114.7 . .
C2 C3 C3 128.08(19) . 3_756
C2 C3 H3 116.0 . .
C3 C3 H3 116.0 3_756 .
O2 C4 C5 107.88(13) . .
O2 C4 H4A 110.1 . .
C5 C4 H4A 110.1 . .
O2 C4 H4B 110.1 . .
C5 C4 H4B 110.1 . .
H4A C4 H4B 108.4 . .
C6 C5 C10 114.58(14) . .
C6 C5 C4 122.77(16) . .
C10 C5 C4 122.64(14) . .
F6 C6 C7 118.37(14) . .
F6 C6 C5 117.58(14) . .
C7 C6 C5 124.05(17) . .
C6 C7 C8 118.06(16) . .
C6 C7 H7 121.0 . .
C8 C7 H7 121.0 . .
C9 C8 C7 121.06(16) . .
C9 C8 H8 119.5 . .
C7 C8 H8 119.5 . .
C10 C9 C8 117.96(17) . .
C10 C9 H9 121.0 . .
C8 C9 H9 121.0 . .
F10 C10 C9 118.67(16) . .
F10 C10 C5 117.05(14) . .
C9 C10 C5 124.28(15) . .

loop_
_geom_bond_atom_site_label_1
_geom_bond_atom_site_label_2
_geom_bond_distance
_geom_bond_site_symmetry_2
F6 C6 1.359(2) .
F10 C10 1.3569(18) .
O1 C1 1.1970(19) .
O2 C1 1.3396(19) .
O2 C4 1.4569(19) .
C1 C2 1.475(2) .
C2 C3 1.336(2) .
C2 H2 0.9300 .
C3 C3 1.441(3) 3_756
C3 H3 0.9300 .
C4 C5 1.495(2) .
C4 H4A 0.9700 .
C4 H4B 0.9700 .
C5 C6 1.377(2) .
C5 C10 1.384(2) .
C6 C7 1.370(2) .
C7 C8 1.376(3) .
C7 H7 0.9300 .
C8 C9 1.372(2) .
C8 H8 0.9300 .
C9 C10 1.366(2) .
C9 H9 0.9300 .

loop_
_geom_hbond_atom_site_label_D
_geom_hbond_atom_site_label_H
_geom_hbond_atom_site_label_A
_geom_hbond_distance_DH
_geom_hbond_distance_HA
_geom_hbond_distance_DA
_geom_hbond_angle_DHA
_geom_hbond_site_symmetry_A
C7 H7 O1 0.93 2.53 3.418(3) 159.9 4_665
C8 H8 O1 0.93 2.84 3.494(3) 128.1 2_645
C2 H2 F6 0.93 2.84 3.555(3) 134.3 4_666
C3 H3 F10 0.93 2.91 3.484(3) 120.9 3_656

loop_
_geom_torsion_atom_site_label_1
_geom_torsion_atom_site_label_2
_geom_torsion_atom_site_label_3
_geom_torsion_atom_site_label_4
_geom_torsion
_geom_torsion_site_symmetry_4
C4 O2 C1 O1 -5.5(2) .
C4 O2 C1 C2 174.52(14) .
O1 C1 C2 C3 171.91(18) .
O2 C1 C2 C3 -8.1(3) .
C1 C2 C3 C3 1.0(4) 3_756
C1 O2 C4 C5 176.68(13) .
O2 C4 C5 C6 -110.08(17) .
O2 C4 C5 C10 71.30(19) .
C10 C5 C6 F6 -179.56(14) .
C4 C5 C6 F6 1.7(2) .
C10 C5 C6 C7 0.7(2) .
C4 C5 C6 C7 -178.06(16) .
F6 C6 C7 C8 179.03(16) .
C5 C6 C7 C8 -1.2(3) .
C6 C7 C8 C9 0.8(3) .
C7 C8 C9 C10 0.0(3) .
C8 C9 C10 F10 178.71(14) .
C8 C9 C10 C5 -0.6(3) .
C6 C5 C10 F10 -179.06(13) .
C4 C5 C10 F10 -0.3(2) .
C6 C5 C10 C9 0.3(2) .
C4 C5 C10 C9 178.99(16) .
